data_4064108
loop_
_publ_author_name
'Ishii, Akihiko'
'Asajima, Kanako'
'Toda, Tomoyuki'
'Nakata, Norio'

_publ_section_title
;
 Synthesis of Titanium(IV) and Zirconium(IV) Complexes with an [OSSO]-Type
 Bis(phenolate) Ligand Bearing atrans-Cyclohexane-1,2-diyl Ring and
 1-Hexene Polymerization
;
_journal_issue 11
_journal_name_full Organometallics
_journal_page_first 2947
_journal_paper_doi 10.1021/om101131k
_journal_volume 30
_journal_year 2011
_chemical_formula_moiety 'C36 H56 O2 S2'
_chemical_formula_sum 'C36 H56 O2 S2'
_chemical_formula_weight 584.93
_chemical_name_common C6H10[OSSO]H2
_chemical_name_systematic
; 
 C6H10[OSSO]H2 
;
_space_group_IT_number 14
_symmetry_cell_setting monoclinic
_symmetry_Int_Tables_number 14
_symmetry_space_group_name_Hall '-P 2yn'
_symmetry_space_group_name_H-M 'P 1 21/n 1'
_atom_sites_solution_hydrogens geom
_atom_sites_solution_primary direct
_atom_sites_solution_secondary difmap
_audit_creation_method SHELXL-97
_cell_angle_alpha 90.00
_cell_angle_beta 109.3670(10)
_cell_angle_gamma 90.00
_cell_formula_units_Z 4
_cell_length_a 9.9252(7)
_cell_length_b 33.704(2)
_cell_length_c 11.0361(7)
_cell_measurement_temperature 103(2)
_cell_volume 3482.9(4)
_computing_cell_refinement 'Bruker SMART'
_computing_data_collection 'Bruker SMART'
_computing_data_reduction 'Bruker SMART'
_computing_molecular_graphics ORTEP
_computing_publication_material CIFTAB
_computing_structure_refinement 'SHELXL-97 (Sheldrick, 1997)'
_computing_structure_solution 'SHELXS-97 (Sheldrick, 1990)'
_diffrn_ambient_temperature 103(2)
_diffrn_measured_fraction_theta_full 0.999
_diffrn_measured_fraction_theta_max 0.999
_diffrn_measurement_device_type 'CCD area detector'
_diffrn_measurement_method 'phi and omega scans'
_diffrn_radiation_monochromator graphite
_diffrn_radiation_source 'fine-focus sealed tube'
_diffrn_radiation_type MoK\a
_diffrn_radiation_wavelength 0.71073
_diffrn_reflns_av_R_equivalents 0.0330
_diffrn_reflns_av_sigmaI/netI 0.0354
_diffrn_reflns_limit_h_max 12
_diffrn_reflns_limit_h_min -11
_diffrn_reflns_limit_k_max 34
_diffrn_reflns_limit_k_min -40
_diffrn_reflns_limit_l_max 13
_diffrn_reflns_limit_l_min -13
_diffrn_reflns_number 20821
_diffrn_reflns_theta_full 25.50
_diffrn_reflns_theta_max 25.50
_diffrn_reflns_theta_min 2.05
_exptl_absorpt_coefficient_mu 0.181
_exptl_absorpt_correction_T_max 0.9595
_exptl_absorpt_correction_T_min 0.9101
_exptl_absorpt_correction_type empirical
_exptl_crystal_colour colorless
_exptl_crystal_density_diffrn 1.116
_exptl_crystal_density_meas ?
_exptl_crystal_density_method 'not measured'
_exptl_crystal_description prism
_exptl_crystal_F_000 1280
_exptl_crystal_size_max 0.53
_exptl_crystal_size_mid 0.27
_exptl_crystal_size_min 0.23
_refine_diff_density_max 0.345
_refine_diff_density_min -0.342
_refine_diff_density_rms 0.051
_refine_ls_extinction_method none
_refine_ls_goodness_of_fit_ref 1.094
_refine_ls_hydrogen_treatment constr
_refine_ls_matrix_type full
_refine_ls_number_parameters 446
_refine_ls_number_reflns 6478
_refine_ls_number_restraints 12
_refine_ls_restrained_S_all 1.093
_refine_ls_R_factor_all 0.0767
_refine_ls_R_factor_gt 0.0661
_refine_ls_shift/su_max 0.001
_refine_ls_shift/su_mean 0.000
_refine_ls_structure_factor_coef Fsqd
_refine_ls_weighting_details 'calc w=1/[\s^2^(Fo^2^)+(0.0958P)^2^+3.2445P] where P=(Fo^2^+2Fc^2^)/3'
_refine_ls_weighting_scheme calc
_refine_ls_wR_factor_gt 0.1794
_refine_ls_wR_factor_ref 0.1864
_reflns_number_gt 5584
_reflns_number_total 6478
_reflns_threshold_expression >2sigma(I)
_cod_data_source_file om101131k_si_002.cif
_cod_data_source_block compond6
_cod_depositor_comments
;
The following automatic conversions were performed:

'_exptl_crystal_density_meas' value 'not measured' was changed to '?'
- the value is perceived as not measured.

Automatic conversion script
Id: cif_fix_values 3008 2015-01-20 13:52:24Z robertas 
;
_cod_original_sg_symbol_H-M 'P 21/n'
_cod_database_code 4064108

loop_
_symmetry_equiv_pos_as_xyz
'x, y, z'
'-x+1/2, y+1/2, -z+1/2'
'-x, -y, -z'
'x-1/2, -y-1/2, z-1/2'

loop_
_atom_site_label
_atom_site_type_symbol
_atom_site_fract_x
_atom_site_fract_y
_atom_site_fract_z
_atom_site_U_iso_or_equiv
_atom_site_adp_type
_atom_site_occupancy
_atom_site_symmetry_multiplicity
_atom_site_calc_flag
_atom_site_refinement_flags
_atom_site_disorder_assembly
_atom_site_disorder_group
C1 C 0.5978(4) 0.26232(12) -0.0457(4) 0.0220(9) Uani 0.776(8) 1 d P A 1
H1 H 0.4977 0.2543 -0.0955 0.026 Uiso 0.776(8) 1 calc PR A 1
C2 C 0.6903(4) 0.22465(12) -0.0113(4) 0.0235(9) Uani 0.776(8) 1 d P A 1
H2 H 0.6599 0.2093 0.0527 0.028 Uiso 0.776(8) 1 calc PR A 1
C3 C 0.8456(14) 0.2345(3) 0.0491(11) 0.0290(19) Uani 0.776(8) 1 d P A 1
H3 H 0.9020 0.2096 0.0640 0.035 Uiso 0.776(8) 1 calc PR A 1
H4 H 0.8609 0.2472 0.1334 0.035 Uiso 0.776(8) 1 calc PR A 1
C4 C 0.9002(4) 0.26286(11) -0.0366(5) 0.0268(10) Uani 0.776(8) 1 d P A 1
H5 H 1.0014 0.2698 0.0086 0.032 Uiso 0.776(8) 1 calc PR A 1
H6 H 0.8941 0.2494 -0.1179 0.032 Uiso 0.776(8) 1 calc PR A 1
C5 C 0.8095(4) 0.30045(12) -0.0655(4) 0.0267(10) Uani 0.776(8) 1 d P A 1
H7 H 0.8413 0.3177 -0.1234 0.032 Uiso 0.776(8) 1 calc PR A 1
H8 H 0.8233 0.3152 0.0154 0.032 Uiso 0.776(8) 1 calc PR A 1
C6 C 0.6506(9) 0.2907(2) -0.1288(7) 0.0230(13) Uani 0.776(8) 1 d P A 1
H9 H 0.5943 0.3155 -0.1424 0.028 Uiso 0.776(8) 1 calc PR A 1
H10 H 0.6355 0.2784 -0.2138 0.028 Uiso 0.776(8) 1 calc PR A 1
S1 S 0.5961(3) 0.28812(7) 0.1008(2) 0.0211(4) Uani 0.776(8) 1 d P A 1
C7 C 0.4411(3) 0.26580(8) 0.1276(3) 0.0268(6) Uani 1 1 d . . .
H11 H 0.4298 0.2785 0.2045 0.032 Uiso 0.776(8) 1 calc PR A 1
H12 H 0.3559 0.2729 0.0537 0.032 Uiso 0.776(8) 1 calc PR A 1
H13 H 0.4153 0.2796 0.1960 0.032 Uiso 0.224(8) 1 calc PR A 2
H14 H 0.3717 0.2734 0.0433 0.032 Uiso 0.224(8) 1 calc PR A 2
C8 C 0.4393(3) 0.22137(8) 0.1457(3) 0.0245(6) Uani 1 1 d . A .
C9 C 0.5492(3) 0.20127(8) 0.2368(3) 0.0265(6) Uani 1 1 d . . .
C10 C 0.5439(3) 0.15989(8) 0.2510(3) 0.0283(6) Uani 1 1 d . A .
C11 C 0.4210(3) 0.14073(8) 0.1746(3) 0.0264(6) Uani 1 1 d . . .
H15 H 0.4143 0.1129 0.1852 0.032 Uiso 1 1 calc R A .
C12 C 0.3076(3) 0.15961(8) 0.0839(3) 0.0236(6) Uani 1 1 d . A .
C13 C 0.3199(3) 0.20053(8) 0.0698(3) 0.0242(6) Uani 1 1 d . . .
H16 H 0.2454 0.2144 0.0073 0.029 Uiso 1 1 calc R A .
O1 O 0.6646(2) 0.22201(6) 0.3156(2) 0.0333(5) Uani 1 1 d . A .
H17 H 0.6535 0.2463 0.2984 0.050 Uiso 1 1 calc R . .
C14 C 0.6669(3) 0.13677(9) 0.3478(3) 0.0384(8) Uani 1 1 d . . .
C15 C 0.6808(4) 0.14895(10) 0.4853(3) 0.0454(8) Uani 1 1 d . A .
H18 H 0.6908 0.1778 0.4938 0.068 Uiso 1 1 calc R . .
H19 H 0.7652 0.1362 0.5458 0.068 Uiso 1 1 calc R . .
H20 H 0.5954 0.1406 0.5042 0.068 Uiso 1 1 calc R . .
C16 C 0.8059(3) 0.14435(10) 0.3188(4) 0.0494(9) Uani 1 1 d . A .
H21 H 0.7939 0.1358 0.2309 0.074 Uiso 1 1 calc R . .
H22 H 0.8840 0.1294 0.3794 0.074 Uiso 1 1 calc R . .
H23 H 0.8285 0.1727 0.3275 0.074 Uiso 1 1 calc R . .
C17 C 0.6400(4) 0.09179(9) 0.3365(4) 0.0518(10) Uani 1 1 d . A .
H24 H 0.5502 0.0858 0.3515 0.078 Uiso 1 1 calc R . .
H25 H 0.7188 0.0780 0.4005 0.078 Uiso 1 1 calc R . .
H26 H 0.6338 0.0829 0.2503 0.078 Uiso 1 1 calc R . .
C18 C 0.1735(3) 0.13615(8) 0.0085(3) 0.0249(6) Uani 1 1 d . . .
C19 C 0.0743(3) 0.15992(9) -0.1032(3) 0.0353(7) Uani 1 1 d . A .
H27 H 0.0410 0.1836 -0.0701 0.053 Uiso 1 1 calc R . .
H28 H -0.0079 0.1435 -0.1503 0.053 Uiso 1 1 calc R . .
H29 H 0.1260 0.1679 -0.1611 0.053 Uiso 1 1 calc R . .
C20 C 0.0938(3) 0.12499(10) 0.1010(3) 0.0335(7) Uani 1 1 d . A .
H30 H 0.1569 0.1095 0.1725 0.050 Uiso 1 1 calc R . .
H31 H 0.0093 0.1092 0.0553 0.050 Uiso 1 1 calc R . .
H32 H 0.0640 0.1492 0.1345 0.050 Uiso 1 1 calc R . .
C21 C 0.2158(3) 0.09794(9) -0.0466(3) 0.0339(7) Uani 1 1 d . A .
H33 H 0.2695 0.1048 -0.1038 0.051 Uiso 1 1 calc R . .
H34 H 0.1294 0.0833 -0.0950 0.051 Uiso 1 1 calc R . .
H35 H 0.2753 0.0814 0.0239 0.051 Uiso 1 1 calc R . .
S2 S 0.6583(3) 0.19346(7) -0.1552(3) 0.0305(5) Uani 0.776(8) 1 d P A 1
C22 C 0.4962(3) 0.16752(8) -0.1529(3) 0.0342(7) Uani 1 1 d . . .
H36 H 0.4957 0.1660 -0.0635 0.041 Uiso 0.776(8) 1 calc PR A 1
H37 H 0.4110 0.1828 -0.2041 0.041 Uiso 0.776(8) 1 calc PR A 1
H38 H 0.5277 0.1654 -0.0581 0.041 Uiso 0.224(8) 1 calc PR A 2
H39 H 0.3985 0.1787 -0.1815 0.041 Uiso 0.224(8) 1 calc PR A 2
C23 C 0.4882(3) 0.12618(8) -0.2069(3) 0.0272(6) Uani 1 1 d . A .
C24 C 0.5969(3) 0.09887(9) -0.1523(3) 0.0312(6) Uani 1 1 d . . .
C25 C 0.5838(3) 0.05920(8) -0.1937(3) 0.0297(6) Uani 1 1 d . A .
C26 C 0.4573(3) 0.04859(8) -0.2877(3) 0.0275(6) Uani 1 1 d . . .
H40 H 0.4453 0.0217 -0.3148 0.033 Uiso 1 1 calc R A .
C27 C 0.3467(3) 0.07495(8) -0.3449(3) 0.0241(6) Uani 1 1 d . A .
C28 C 0.3656(3) 0.11423(8) -0.3039(3) 0.0248(6) Uani 1 1 d . . .
H41 H 0.2934 0.1332 -0.3429 0.030 Uiso 1 1 calc R A .
O2 O 0.7175(2) 0.11004(7) -0.0549(2) 0.0449(6) Uani 1 1 d . A .
H42 H 0.7114 0.1341 -0.0376 0.067 Uiso 1 1 calc R . .
C29 C 0.7045(3) 0.02900(10) -0.1376(3) 0.0420(8) Uani 1 1 d . . .
C30 C 0.7380(4) 0.02432(12) 0.0073(4) 0.0599(11) Uani 1 1 d . A .
H43 H 0.7716 0.0497 0.0500 0.090 Uiso 1 1 calc R . .
H44 H 0.8123 0.0041 0.0401 0.090 Uiso 1 1 calc R . .
H45 H 0.6515 0.0161 0.0247 0.090 Uiso 1 1 calc R . .
C31 C 0.8377(3) 0.04289(11) -0.1679(4) 0.0565(10) Uani 1 1 d . A .
H46 H 0.8153 0.0446 -0.2612 0.085 Uiso 1 1 calc R . .
H47 H 0.9155 0.0239 -0.1324 0.085 Uiso 1 1 calc R . .
H48 H 0.8671 0.0691 -0.1295 0.085 Uiso 1 1 calc R . .
C32 C 0.6648(4) -0.01226(9) -0.1987(4) 0.0481(9) Uani 1 1 d . A .
H49 H 0.5801 -0.0221 -0.1814 0.072 Uiso 1 1 calc R . .
H50 H 0.7446 -0.0306 -0.1619 0.072 Uiso 1 1 calc R . .
H51 H 0.6443 -0.0104 -0.2917 0.072 Uiso 1 1 calc R . .
C33 C 0.2075(3) 0.06232(8) -0.4487(3) 0.0286(6) Uani 1 1 d . . .
C34 C 0.1907(4) 0.08520(10) -0.5723(3) 0.0403(8) Uani 1 1 d . A .
H52 H 0.2715 0.0793 -0.6017 0.060 Uiso 1 1 calc R . .
H53 H 0.1883 0.1137 -0.5560 0.060 Uiso 1 1 calc R . .
H54 H 0.1015 0.0773 -0.6386 0.060 Uiso 1 1 calc R . .
C35 C 0.0795(3) 0.07156(10) -0.4041(3) 0.0377(7) Uani 1 1 d . A .
H55 H -0.0091 0.0635 -0.4709 0.057 Uiso 1 1 calc R . .
H56 H 0.0765 0.1001 -0.3882 0.057 Uiso 1 1 calc R . .
H57 H 0.0896 0.0570 -0.3248 0.057 Uiso 1 1 calc R . .
C36 C 0.2043(4) 0.01796(9) -0.4781(3) 0.0411(8) Uani 1 1 d . A .
H58 H 0.2843 0.0113 -0.5078 0.062 Uiso 1 1 calc R . .
H59 H 0.1141 0.0113 -0.5452 0.062 Uiso 1 1 calc R . .
H60 H 0.2125 0.0028 -0.4002 0.062 Uiso 1 1 calc R . .
S3 S 0.6314(11) 0.2800(3) 0.1357(11) 0.0331(18) Uani 0.224(8) 1 d P A 2
C37 C 0.6770(13) 0.2415(5) 0.0373(15) 0.026(3) Uani 0.224(8) 1 d PU A 2
H61 H 0.6509 0.2150 0.0636 0.031 Uiso 0.224(8) 1 calc PR A 2
C38 C 0.6037(12) 0.2466(4) -0.1033(14) 0.021(3) Uani 0.224(8) 1 d PU A 2
H62 H 0.5002 0.2517 -0.1177 0.025 Uiso 0.224(8) 1 calc PR A 2
S4 S 0.6160(9) 0.2036(2) -0.1959(9) 0.0314(15) Uani 0.224(8) 1 d P A 2
C39 C 0.662(4) 0.2817(8) -0.157(3) 0.031(5) Uani 0.224(8) 1 d PU A 2
H63 H 0.6219 0.2810 -0.2519 0.037 Uiso 0.224(8) 1 calc PR A 2
H64 H 0.6291 0.3065 -0.1278 0.037 Uiso 0.224(8) 1 calc PR A 2
C40 C 0.8172(15) 0.2825(5) -0.1188(16) 0.035(4) Uani 0.224(8) 1 d PU A 2
H65 H 0.8470 0.3077 -0.1484 0.042 Uiso 0.224(8) 1 calc PR A 2
H66 H 0.8489 0.2605 -0.1625 0.042 Uiso 0.224(8) 1 calc PR A 2
C41 C 0.8905(15) 0.2787(5) 0.0229(17) 0.038(4) Uani 0.224(8) 1 d PU A 2
H67 H 0.9952 0.2805 0.0428 0.046 Uiso 0.224(8) 1 calc PR A 2
H68 H 0.8603 0.3006 0.0678 0.046 Uiso 0.224(8) 1 calc PR A 2
C42 C 0.856(5) 0.2425(13) 0.066(5) 0.045(9) Uani 0.224(8) 1 d PU A 2
H69 H 0.9083 0.2394 0.1587 0.054 Uiso 0.224(8) 1 calc PR A 2
H70 H 0.8840 0.2205 0.0195 0.054 Uiso 0.224(8) 1 calc PR A 2

loop_
_atom_site_aniso_label
_atom_site_aniso_U_11
_atom_site_aniso_U_22
_atom_site_aniso_U_33
_atom_site_aniso_U_23
_atom_site_aniso_U_13
_atom_site_aniso_U_12
C1 0.0214(18) 0.0149(19) 0.029(2) -0.0028(17) 0.0067(15) -0.0035(14)
C2 0.030(2) 0.0174(19) 0.026(2) -0.0041(16) 0.0137(16) -0.0020(15)
C3 0.027(4) 0.021(4) 0.037(3) 0.004(3) 0.008(3) -0.004(3)
C4 0.0253(19) 0.022(2) 0.036(2) -0.0032(18) 0.0145(17) -0.0014(16)
C5 0.029(2) 0.018(2) 0.036(2) 0.0001(17) 0.0149(17) -0.0066(15)
C6 0.025(2) 0.017(3) 0.029(3) 0.000(2) 0.012(2) 0.001(2)
S1 0.0236(9) 0.0145(8) 0.0280(10) -0.0061(6) 0.0123(7) -0.0050(6)
C7 0.0262(14) 0.0238(14) 0.0328(15) 0.0007(11) 0.0132(12) -0.0019(11)
C8 0.0224(13) 0.0241(13) 0.0298(14) -0.0031(11) 0.0123(11) -0.0022(10)
C9 0.0165(13) 0.0249(14) 0.0360(15) -0.0069(11) 0.0058(11) -0.0032(10)
C10 0.0183(13) 0.0270(14) 0.0364(16) -0.0054(12) 0.0047(11) 0.0022(11)
C11 0.0234(14) 0.0207(13) 0.0342(15) -0.0015(11) 0.0081(12) -0.0006(10)
C12 0.0199(13) 0.0261(14) 0.0258(14) -0.0003(11) 0.0090(11) -0.0033(10)
C13 0.0196(13) 0.0268(14) 0.0258(14) 0.0025(11) 0.0071(11) -0.0008(10)
O1 0.0221(10) 0.0261(10) 0.0452(12) -0.0110(9) 0.0024(9) -0.0039(8)
C14 0.0220(14) 0.0280(15) 0.052(2) -0.0044(13) -0.0057(13) 0.0037(12)
C15 0.0347(18) 0.0381(18) 0.047(2) 0.0033(15) -0.0090(15) 0.0031(14)
C16 0.0241(16) 0.0417(19) 0.073(3) -0.0104(17) 0.0043(16) 0.0081(14)
C17 0.0328(18) 0.0275(17) 0.075(3) -0.0004(16) -0.0090(17) 0.0083(13)
C18 0.0209(13) 0.0270(14) 0.0247(14) 0.0021(11) 0.0046(11) -0.0070(11)
C19 0.0284(15) 0.0413(17) 0.0305(16) 0.0049(13) 0.0022(12) -0.0077(13)
C20 0.0242(14) 0.0464(18) 0.0284(15) -0.0004(13) 0.0066(12) -0.0123(13)
C21 0.0298(15) 0.0326(15) 0.0365(17) -0.0065(12) 0.0072(13) -0.0115(12)
S2 0.0394(10) 0.0175(8) 0.0431(10) -0.0121(6) 0.0250(8) -0.0100(6)
C22 0.0363(17) 0.0249(14) 0.0467(18) -0.0118(12) 0.0210(14) -0.0118(12)
C23 0.0294(14) 0.0225(13) 0.0339(15) -0.0044(11) 0.0160(12) -0.0087(11)
C24 0.0218(14) 0.0357(16) 0.0346(16) -0.0062(12) 0.0072(12) -0.0081(12)
C25 0.0270(14) 0.0247(14) 0.0359(16) -0.0001(12) 0.0085(12) -0.0017(11)
C26 0.0282(14) 0.0193(13) 0.0349(15) -0.0004(11) 0.0104(12) -0.0034(11)
C27 0.0280(14) 0.0201(13) 0.0234(13) 0.0030(10) 0.0074(11) -0.0033(11)
C28 0.0284(14) 0.0208(13) 0.0251(14) 0.0019(10) 0.0089(11) -0.0019(11)
O2 0.0281(11) 0.0466(13) 0.0510(14) -0.0185(11) 0.0011(10) -0.0071(10)
C29 0.0263(15) 0.0362(17) 0.056(2) -0.0017(15) 0.0031(14) 0.0027(13)
C30 0.048(2) 0.058(2) 0.054(2) 0.0073(18) -0.0097(18) 0.0102(18)
C31 0.0250(17) 0.049(2) 0.092(3) -0.012(2) 0.0143(18) 0.0028(15)
C32 0.0348(18) 0.0285(16) 0.072(2) 0.0036(16) 0.0062(17) 0.0080(13)
C33 0.0303(15) 0.0244(14) 0.0253(14) 0.0006(11) 0.0012(12) -0.0020(11)
C34 0.0455(19) 0.0424(18) 0.0267(16) 0.0032(13) 0.0035(14) -0.0015(15)
C35 0.0264(15) 0.0440(18) 0.0361(17) -0.0043(13) 0.0017(13) -0.0040(13)
C36 0.0385(18) 0.0281(16) 0.0459(19) -0.0096(13) -0.0003(14) -0.0071(13)
S3 0.033(4) 0.026(3) 0.044(5) -0.006(3) 0.018(3) -0.003(2)
C37 0.021(6) 0.024(7) 0.035(7) 0.002(6) 0.013(6) 0.002(5)
C38 0.020(5) 0.010(6) 0.029(7) -0.009(5) 0.004(5) -0.004(4)
S4 0.039(3) 0.017(3) 0.043(4) -0.007(2) 0.020(3) -0.002(2)
C39 0.042(8) 0.011(11) 0.044(12) 0.006(8) 0.020(8) 0.008(8)
C40 0.040(7) 0.026(7) 0.056(8) -0.023(7) 0.039(7) -0.014(6)
C41 0.025(7) 0.048(9) 0.053(8) -0.012(8) 0.029(6) -0.011(6)
C42 0.014(7) 0.025(14) 0.075(17) -0.002(12) -0.012(8) -0.005(10)

loop_
_atom_type_symbol
_atom_type_description
_atom_type_scat_dispersion_real
_atom_type_scat_dispersion_imag
_atom_type_scat_source
C C 0.0033 0.0016 'International Tables Vol C Tables 4.2.6.8 and 6.1.1.4'
H H 0.0000 0.0000 'International Tables Vol C Tables 4.2.6.8 and 6.1.1.4'
O O 0.0106 0.0060 'International Tables Vol C Tables 4.2.6.8 and 6.1.1.4'
S S 0.1246 0.1234 'International Tables Vol C Tables 4.2.6.8 and 6.1.1.4'

loop_
_geom_angle_atom_site_label_1
_geom_angle_atom_site_label_2
_geom_angle_atom_site_label_3
_geom_angle
C6 C1 C2 111.6(4)
C6 C1 S1 109.6(3)
C2 C1 S1 110.6(3)
C3 C2 C1 111.6(5)
C3 C2 S2 111.5(5)
C1 C2 S2 109.9(3)
C2 C3 C4 112.2(8)
C5 C4 C3 109.6(6)
C4 C5 C6 111.3(4)
C1 C6 C5 111.4(5)
C7 S1 C1 101.61(18)
C8 C7 S1 118.6(2)
C8 C7 S3 107.2(4)
S1 C7 S3 15.2(3)
C9 C8 C13 119.7(2)
C9 C8 C7 122.5(2)
C13 C8 C7 117.7(2)
O1 C9 C8 119.9(2)
O1 C9 C10 119.1(2)
C8 C9 C10 121.0(2)
C11 C10 C9 116.8(2)
C11 C10 C14 121.3(2)
C9 C10 C14 121.9(2)
C12 C11 C10 124.3(3)
C11 C12 C13 116.9(2)
C11 C12 C18 120.3(2)
C13 C12 C18 122.7(2)
C8 C13 C12 121.3(2)
C15 C14 C17 107.5(3)
C15 C14 C16 111.6(3)
C17 C14 C16 106.9(3)
C15 C14 C10 109.9(2)
C17 C14 C10 111.5(2)
C16 C14 C10 109.4(3)
C19 C18 C20 109.3(2)
C19 C18 C12 112.3(2)
C20 C18 C12 108.2(2)
C19 C18 C21 107.9(2)
C20 C18 C21 109.0(2)
C12 C18 C21 110.1(2)
C22 S2 C2 99.27(17)
C23 C22 S2 111.5(2)
C23 C22 S4 117.1(3)
S2 C22 S4 18.9(2)
C28 C23 C24 119.8(2)
C28 C23 C22 119.4(3)
C24 C23 C22 120.5(3)
O2 C24 C23 120.5(3)
O2 C24 C25 118.6(3)
C23 C24 C25 120.9(3)
C26 C25 C24 116.9(3)
C26 C25 C29 121.5(3)
C24 C25 C29 121.6(3)
C25 C26 C27 123.9(3)
C26 C27 C28 117.3(2)
C26 C27 C33 122.8(2)
C28 C27 C33 119.9(2)
C23 C28 C27 121.1(3)
C30 C29 C25 111.0(3)
C30 C29 C32 107.5(3)
C25 C29 C32 111.7(3)
C30 C29 C31 110.7(3)
C25 C29 C31 108.8(3)
C32 C29 C31 107.1(3)
C34 C33 C36 108.4(3)
C34 C33 C27 109.4(2)
C36 C33 C27 112.4(2)
C34 C33 C35 109.0(2)
C36 C33 C35 107.7(2)
C27 C33 C35 109.9(2)
C37 S3 C7 103.1(6)
C38 C37 C42 108(2)
C38 C37 S3 113.7(13)
C42 C37 S3 108.9(18)
C37 C38 C39 112.2(15)
C37 C38 S4 113.4(12)
C39 C38 S4 107.4(11)
C38 S4 C22 102.2(5)
C40 C39 C38 114(2)
C39 C40 C41 113.7(15)
C42 C41 C40 110(2)
C41 C42 C37 108(3)

loop_
_geom_bond_atom_site_label_1
_geom_bond_atom_site_label_2
_geom_bond_distance
C1 C6 1.533(9)
C1 C2 1.539(6)
C1 S1 1.841(6)
C2 C3 1.500(14)
C2 S2 1.842(5)
C3 C4 1.563(10)
C4 C5 1.526(6)
C5 C6 1.534(9)
S1 C7 1.822(3)
C7 C8 1.512(4)
C7 S3 1.922(10)
C8 C9 1.390(4)
C8 C13 1.393(4)
C9 O1 1.377(3)
C9 C10 1.406(4)
C10 C11 1.390(4)
C10 C14 1.540(4)
C11 C12 1.388(4)
C12 C13 1.398(4)
C12 C18 1.534(4)
C14 C15 1.534(5)
C14 C17 1.537(4)
C14 C16 1.538(5)
C18 C19 1.525(4)
C18 C20 1.532(4)
C18 C21 1.541(4)
S2 C22 1.839(3)
C22 C23 1.507(4)
C22 S4 1.869(7)
C23 C28 1.387(4)
C23 C24 1.394(4)
C24 O2 1.370(3)
C24 C25 1.405(4)
C25 C26 1.385(4)
C25 C29 1.538(4)
C26 C27 1.391(4)
C27 C28 1.392(4)
C27 C33 1.533(4)
C29 C30 1.530(5)
C29 C32 1.538(5)
C29 C31 1.540(5)
C33 C34 1.527(4)
C33 C36 1.528(4)
C33 C35 1.539(4)
S3 C37 1.84(2)
C37 C38 1.49(2)
C37 C42 1.70(5)
C38 C39 1.52(4)
C38 S4 1.799(17)
C39 C40 1.46(4)
C40 C41 1.50(3)
C41 C42 1.39(5)

loop_
_geom_torsion_atom_site_label_1
_geom_torsion_atom_site_label_2
_geom_torsion_atom_site_label_3
_geom_torsion_atom_site_label_4
_geom_torsion
C6 C1 C2 C3 53.6(7)
S1 C1 C2 C3 -68.6(5)
C6 C1 C2 S2 -70.7(4)
S1 C1 C2 S2 167.1(2)
C1 C2 C3 C4 -54.9(9)
S2 C2 C3 C4 68.5(8)
C2 C3 C4 C5 56.2(9)
C3 C4 C5 C6 -56.2(7)
C2 C1 C6 C5 -54.0(5)
S1 C1 C6 C5 68.9(4)
C4 C5 C6 C1 56.3(5)
C6 C1 S1 C7 145.6(4)
C2 C1 S1 C7 -91.0(3)
C1 S1 C7 C8 58.9(3)
C1 S1 C7 S3 103.1(14)
S1 C7 C8 C9 53.5(4)
S3 C7 C8 C9 42.4(5)
S1 C7 C8 C13 -128.5(2)
S3 C7 C8 C13 -139.5(4)
C13 C8 C9 O1 -177.3(2)
C7 C8 C9 O1 0.7(4)
C13 C8 C9 C10 1.9(4)
C7 C8 C9 C10 180.0(3)
O1 C9 C10 C11 176.1(2)
C8 C9 C10 C11 -3.2(4)
O1 C9 C10 C14 -3.1(4)
C8 C9 C10 C14 177.7(3)
C9 C10 C11 C12 2.2(4)
C14 C10 C11 C12 -178.7(3)
C10 C11 C12 C13 0.1(4)
C10 C11 C12 C18 -177.2(3)
C9 C8 C13 C12 0.5(4)
C7 C8 C13 C12 -177.7(2)
C11 C12 C13 C8 -1.5(4)
C18 C12 C13 C8 175.8(2)
C11 C10 C14 C15 -113.5(3)
C9 C10 C14 C15 65.6(4)
C11 C10 C14 C17 5.6(4)
C9 C10 C14 C17 -175.3(3)
C11 C10 C14 C16 123.6(3)
C9 C10 C14 C16 -57.3(4)
C11 C12 C18 C19 -169.0(3)
C13 C12 C18 C19 13.8(4)
C11 C12 C18 C20 70.3(3)
C13 C12 C18 C20 -106.8(3)
C11 C12 C18 C21 -48.7(3)
C13 C12 C18 C21 134.1(3)
C3 C2 S2 C22 152.6(5)
C1 C2 S2 C22 -83.0(3)
C2 S2 C22 C23 -148.2(2)
C2 S2 C22 S4 100.3(7)
S2 C22 C23 C28 -127.7(3)
S4 C22 C23 C28 -107.9(5)
S2 C22 C23 C24 58.3(3)
S4 C22 C23 C24 78.1(5)
C28 C23 C24 O2 -178.8(3)
C22 C23 C24 O2 -4.9(4)
C28 C23 C24 C25 -0.4(4)
C22 C23 C24 C25 173.6(3)
O2 C24 C25 C26 176.8(3)
C23 C24 C25 C26 -1.7(4)
O2 C24 C25 C29 -3.5(4)
C23 C24 C25 C29 178.0(3)
C24 C25 C26 C27 2.0(4)
C29 C25 C26 C27 -177.7(3)
C25 C26 C27 C28 -0.2(4)
C25 C26 C27 C33 -179.8(3)
C24 C23 C28 C27 2.3(4)
C22 C23 C28 C27 -171.8(2)
C26 C27 C28 C23 -2.0(4)
C33 C27 C28 C23 177.7(2)
C26 C25 C29 C30 -120.0(3)
C24 C25 C29 C30 60.3(4)
C26 C25 C29 C32 -0.1(4)
C24 C25 C29 C32 -179.8(3)
C26 C25 C29 C31 117.9(3)
C24 C25 C29 C31 -61.8(4)
C26 C27 C33 C34 -119.0(3)
C28 C27 C33 C34 61.4(3)
C26 C27 C33 C36 1.4(4)
C28 C27 C33 C36 -178.2(3)
C26 C27 C33 C35 121.4(3)
C28 C27 C33 C35 -58.3(3)
C8 C7 S3 C37 43.9(7)
S1 C7 S3 C37 -96.3(15)
C7 S3 C37 C38 74.1(10)
C7 S3 C37 C42 -165.4(18)
C42 C37 C38 C39 -50(2)
S3 C37 C38 C39 71.3(15)
C42 C37 C38 S4 72.3(19)
S3 C37 C38 S4 -166.8(7)
C37 C38 S4 C22 71.1(10)
C39 C38 S4 C22 -164.4(14)
C23 C22 S4 C38 -175.8(5)
S2 C22 S4 C38 -99.0(9)
C37 C38 C39 C40 49(2)
S4 C38 C39 C40 -76.3(19)
C38 C39 C40 C41 -52(2)
C39 C40 C41 C42 62(3)
C40 C41 C42 C37 -62(3)
C38 C37 C42 C41 59(3)
S3 C37 C42 C41 -65(3)
